data_4133681
loop_
_publ_author_name
'Reiter, Dominik'
'Holzner, Richard'
'Porzelt, Amelie'
'Altmann, Philipp J.'
'Frisch, Philipp'
'Inoue, Shigeyoshi'

_publ_section_title
;
 Disilene-Silylene Interconversion: A Synthetically Accessible Acyclic
 Bis(silyl)silylene.
;
_journal_issue 34
_journal_name_full 'Journal of the American Chemical Society'
_journal_page_first 13536
_journal_page_last 13546
_journal_paper_doi 10.1021/jacs.9b05318
_journal_volume 141
_journal_year 2019
_chemical_compound_source 'see text'
_chemical_formula_moiety 'C32 H79 K O2 Si8'
_chemical_formula_sum 'C32 H79 K O2 Si8'
_chemical_formula_weight 759.77
_space_group_IT_number 14
_space_group_name_Hall '-P 2yn'
_space_group_name_H-M_alt 'P 1 21/n 1'
_symmetry_cell_setting monoclinic
_symmetry_Int_Tables_number 14
_symmetry_space_group_name_Hall '-P 2yn'
_symmetry_space_group_name_H-M 'P 1 21/n 1'
_atom_sites_solution_hydrogens geom
_cell_angle_alpha 90
_cell_angle_beta 91.076(3)
_cell_angle_gamma 90
_cell_formula_units_Z 4
_cell_length_a 14.4278(13)
_cell_length_b 21.935(2)
_cell_length_c 14.7814(14)
_cell_measurement_reflns_used 9224
_cell_measurement_temperature 100
_cell_measurement_theta_max 25.7340
_cell_measurement_theta_min 2.3125
_cell_volume 4677.1(7)
_computing_cell_refinement 'SAINT (Bruker, 2014)'
_computing_data_collection 'APEX III Control Software (Bruker, 2015)'
_computing_data_reduction 'SAINT (Bruker, 2014)'
_computing_molecular_graphics 'PLATON (Spek, 2011)'
_computing_publication_material 'PLATON (Spek, 2011), enCIFer (Allen, 2014)'
_computing_structure_refinement 'SHELXL2014 (Sheldrick, 2014), SHELXLE (Huebschle, 2011)'
_computing_structure_solution 'SHELXT (Sheldrick, 2015)'
_diffrn_ambient_temperature 100
_diffrn_detector ' CMOS plate '
_diffrn_detector_area_resol_mean 16
_diffrn_measured_fraction_theta_full 0.999
_diffrn_measured_fraction_theta_max 0.999
_diffrn_measurement_device ' \k-geometry diffractometer '
_diffrn_measurement_device_type ' Bruker Photon CMOS '
_diffrn_measurement_method ' phi- and omega-rotation '
_diffrn_radiation_monochromator 'Helios optic'
_diffrn_radiation_probe x-ray
_diffrn_radiation_source 'IMS microsource'
_diffrn_radiation_type MoK\a
_diffrn_radiation_wavelength 0.71073
_diffrn_reflns_av_R_equivalents 0.0510
_diffrn_reflns_av_unetI/netI 0.0140
_diffrn_reflns_limit_h_max 17
_diffrn_reflns_limit_h_min -17
_diffrn_reflns_limit_k_max 26
_diffrn_reflns_limit_k_min -26
_diffrn_reflns_limit_l_max 17
_diffrn_reflns_limit_l_min -17
_diffrn_reflns_number 184640
_diffrn_reflns_reduction_process
;
;
_diffrn_reflns_theta_full 25.03
_diffrn_reflns_theta_max 25.03
_diffrn_reflns_theta_min 2.20
_exptl_absorpt_coefficient_mu 0.343
_exptl_absorpt_correction_T_max 0.7453
_exptl_absorpt_correction_T_min 0.7143
_exptl_absorpt_correction_type multi-scan
_exptl_absorpt_process_details 'SADABS 2014/5, Bruker, 2014'
_exptl_crystal_colour 'clear colourless'
_exptl_crystal_density_diffrn 1.079
_exptl_crystal_density_method 'Not Measured'
_exptl_crystal_description fragment
_exptl_crystal_F_000 1672
_exptl_crystal_size_max 0.293
_exptl_crystal_size_mid 0.286
_exptl_crystal_size_min 0.217
_refine_diff_density_max 0.284
_refine_diff_density_min -0.200
_refine_diff_density_rms 0.039
_refine_ls_extinction_method none
_refine_ls_goodness_of_fit_ref 1.039
_refine_ls_hydrogen_treatment constr
_refine_ls_matrix_type full
_refine_ls_number_parameters 409
_refine_ls_number_reflns 8263
_refine_ls_number_restraints 0
_refine_ls_restrained_S_all 1.039
_refine_ls_R_factor_all 0.0296
_refine_ls_R_factor_gt 0.0242
_refine_ls_shift/su_max 0.002
_refine_ls_shift/su_mean 0.000
_refine_ls_structure_factor_coef Fsqd
_refine_ls_weighting_details 'W=1/[\S^2^(FO^2^)+(0.0236P)^2^+2.5040P] WHERE P=(FO^2^+2FC^2^)/3'
_refine_ls_weighting_scheme calc
_refine_ls_wR_factor_gt 0.0552
_refine_ls_wR_factor_ref 0.0575
_reflns_number_gt 7411
_reflns_number_total 8263
_reflns_threshold_expression I>2\s(I)
_cod_data_source_file ja9b05318_si_002.cif
_cod_data_source_block compound_19
_cod_original_sg_symbol_H-M 'P 21/n'
_cod_database_code 4133681

loop_
_space_group_symop_id
_space_group_symop_operation_xyz
1 x,y,z
2 1/2-x,1/2+y,1/2-z
3 -x,-y,-z
4 1/2+x,1/2-y,1/2+z

loop_
_atom_site_aniso_label
_atom_site_aniso_U_11
_atom_site_aniso_U_22
_atom_site_aniso_U_33
_atom_site_aniso_U_23
_atom_site_aniso_U_13
_atom_site_aniso_U_12
K1 0.0136(2) 0.0157(2) 0.0259(2) -0.0023(1) 0.0044(1) -0.0012(1)
Si1 0.0087(2) 0.0094(2) 0.0136(2) 0.0008(1) 0.0001(1) -0.0001(1)
Si2 0.0085(2) 0.0114(2) 0.0089(2) 0.0009(1) 0.0005(1) 0.0000(1)
Si3 0.0088(2) 0.0126(2) 0.0083(2) -0.0006(1) 0.0000(1) 0.0009(1)
Si4 0.0085(2) 0.0094(2) 0.0129(2) -0.0004(1) -0.0004(1) 0.0004(1)
Si5 0.0101(2) 0.0159(2) 0.0094(2) 0.0001(1) 0.0013(1) -0.0018(1)
Si6 0.0100(2) 0.0116(2) 0.0107(2) 0.0018(1) -0.0007(1) -0.0004(1)
Si7 0.0110(2) 0.0129(2) 0.0104(2) -0.0012(1) 0.0014(1) 0.0012(1)
Si8 0.0103(2) 0.0131(2) 0.0093(2) 0.0005(1) -0.0012(1) 0.0000(1)
O1 0.0205(5) 0.0239(6) 0.0376(6) -0.0016(5) 0.0002(5) -0.0085(5)
O2 0.0200(5) 0.0168(5) 0.0307(6) -0.0021(4) -0.0057(4) 0.0012(4)
C1 0.0106(7) 0.0173(7) 0.0295(8) -0.0058(6) 0.0021(6) 0.0002(6)
C2 0.0216(8) 0.0358(10) 0.0325(9) -0.0092(7) 0.0150(7) -0.0101(7)
C3 0.0137(7) 0.0221(8) 0.0564(11) -0.0122(8) -0.0013(7) 0.0048(6)
C4 0.0120(7) 0.0218(8) 0.0420(10) -0.0071(7) -0.0001(6) -0.0020(6)
C5 0.0117(7) 0.0126(7) 0.0182(7) -0.0022(6) -0.0016(5) -0.0016(5)
C6 0.0128(7) 0.0162(7) 0.0327(8) -0.0020(6) -0.0013(6) -0.0021(6)
C7 0.0244(8) 0.0247(8) 0.0166(7) -0.0021(6) -0.0067(6) -0.0031(6)
C8 0.0204(8) 0.0173(8) 0.0271(8) -0.0080(6) -0.0010(6) -0.0021(6)
C9 0.0250(8) 0.0139(7) 0.0153(7) 0.0026(6) -0.0015(6) 0.0026(6)
C10 0.0344(9) 0.0163(8) 0.0260(8) 0.0066(6) -0.0020(7) 0.0030(7)
C11 0.0376(9) 0.0201(8) 0.0181(8) 0.0047(6) 0.0106(7) 0.0033(7)
C12 0.0401(10) 0.0251(8) 0.0189(8) 0.0017(7) -0.0108(7) 0.0029(7)
C13 0.0128(7) 0.0308(8) 0.0145(7) 0.0002(6) 0.0011(5) -0.0016(6)
C14 0.0214(8) 0.0201(8) 0.0205(8) 0.0015(6) 0.0031(6) -0.0053(6)
C15 0.0164(7) 0.0237(8) 0.0127(7) -0.0014(6) 0.0028(5) -0.0010(6)
C16 0.0161(7) 0.0286(8) 0.0137(7) 0.0051(6) -0.0020(5) -0.0035(6)
C17 0.0123(7) 0.0226(8) 0.0153(7) 0.0033(6) -0.0017(5) -0.0017(6)
C18 0.0220(8) 0.0143(7) 0.0296(8) 0.0009(6) 0.0024(6) 0.0013(6)
C19 0.0159(7) 0.0251(8) 0.0180(7) -0.0031(6) -0.0009(6) 0.0040(6)
C20 0.0217(8) 0.0176(7) 0.0230(8) -0.0063(6) 0.0018(6) 0.0014(6)
C21 0.0161(7) 0.0217(8) 0.0160(7) 0.0014(6) 0.0042(5) 0.0013(6)
C22 0.0172(7) 0.0163(7) 0.0199(7) 0.0013(6) -0.0029(6) -0.0003(6)
C23 0.0126(7) 0.0180(7) 0.0146(7) 0.0002(6) -0.0024(5) 0.0007(5)
C24 0.0152(7) 0.0260(8) 0.0125(7) 0.0007(6) -0.0019(5) -0.0004(6)
C25 0.0222(8) 0.0353(10) 0.0339(9) -0.0090(8) 0.0087(7) -0.0088(7)
C26 0.0313(9) 0.0185(8) 0.0356(9) 0.0012(7) 0.0021(7) -0.0019(7)
C27 0.0269(8) 0.0203(8) 0.0359(9) -0.0072(7) -0.0023(7) 0.0013(7)
C28 0.0198(8) 0.0287(9) 0.0343(9) 0.0041(7) -0.0045(7) -0.0040(7)
C29 0.0174(7) 0.0383(9) 0.0136(7) -0.0050(6) -0.0003(6) -0.0063(7)
C30 0.0208(8) 0.0460(10) 0.0232(8) 0.0079(7) -0.0049(6) 0.0077(7)
C31 0.0308(9) 0.0261(9) 0.0238(8) 0.0058(7) 0.0043(7) 0.0049(7)
C32 0.0161(7) 0.0179(7) 0.0236(8) -0.0015(6) 0.0012(6) 0.0003(6)

loop_
_atom_site_label
_atom_site_type_symbol
_atom_site_thermal_displace_type
_atom_site_fract_x
_atom_site_fract_y
_atom_site_fract_z
_atom_site_occupancy
_atom_site_U_iso_or_equiv
_atom_site_calc_flag
_atom_site_refinement_flags
K1 K Uani 0.34946(2) 0.21892(2) 0.74586(2) 1.000 0.0183(1) d .
Si1 Si Uani 0.61008(2) 0.27346(2) 0.25756(2) 1.000 0.0106(1) d .
Si2 Si Uani 0.54883(2) 0.18896(2) 0.33563(2) 1.000 0.0096(1) d .
Si3 Si Uani 0.53933(2) 0.19258(2) 0.17630(2) 1.000 0.0099(1) d .
Si4 Si Uani 0.54465(2) 0.37290(2) 0.26192(2) 1.000 0.0103(1) d .
Si5 Si Uani 0.41303(2) 0.16086(2) 0.41140(2) 1.000 0.0118(1) d .
Si6 Si Uani 0.66814(2) 0.13418(2) 0.40906(2) 1.000 0.0108(1) d .
Si7 Si Uani 0.65080(2) 0.14577(2) 0.08643(2) 1.000 0.0114(1) d .
Si8 Si Uani 0.39919(2) 0.17077(2) 0.09704(2) 1.000 0.0109(1) d .
O1 O Uani 0.49352(7) 0.29061(5) 0.73424(8) 1.000 0.0273(3) d .
O2 O Uani 0.47844(7) 0.13564(5) 0.72662(7) 1.000 0.0226(3) d .
C1 C Uani 0.41723(9) 0.38150(7) 0.30179(10) 1.000 0.0191(4) d .
C2 C Uani 0.41218(11) 0.36839(8) 0.40359(11) 1.000 0.0298(5) d .
C3 C Uani 0.37345(10) 0.44437(7) 0.28283(13) 1.000 0.0308(5) d .
C4 C Uani 0.35637(10) 0.33322(7) 0.25476(11) 1.000 0.0253(5) d .
C5 C Uani 0.62616(9) 0.41645(6) 0.34813(9) 1.000 0.0142(4) d .
C6 C Uani 0.72256(9) 0.42676(7) 0.30821(11) 1.000 0.0206(4) d .
C7 C Uani 0.64237(11) 0.37705(7) 0.43328(10) 1.000 0.0220(4) d .
C8 C Uani 0.59088(10) 0.47941(7) 0.37820(10) 1.000 0.0216(5) d .
C9 C Uani 0.55892(10) 0.40506(6) 0.13910(9) 1.000 0.0181(4) d .
C10 C Uani 0.55688(11) 0.47515(7) 0.13369(11) 1.000 0.0256(5) d .
C11 C Uani 0.65028(11) 0.38325(7) 0.09716(10) 1.000 0.0251(5) d .
C12 C Uani 0.48077(12) 0.38073(7) 0.07640(10) 1.000 0.0282(5) d .
C13 C Uani 0.29909(9) 0.17674(7) 0.35302(9) 1.000 0.0194(4) d .
C14 C Uani 0.41389(10) 0.07581(7) 0.43079(10) 1.000 0.0206(5) d .
C15 C Uani 0.40286(10) 0.19793(7) 0.52580(9) 1.000 0.0176(4) d .
C16 C Uani 0.65107(10) 0.13530(7) 0.53503(9) 1.000 0.0195(4) d .
C17 C Uani 0.78536(9) 0.16979(7) 0.39271(9) 1.000 0.0168(4) d .
C18 C Uani 0.67623(10) 0.05192(6) 0.37457(11) 1.000 0.0219(4) d .
C19 C Uani 0.76739(10) 0.13420(7) 0.14237(10) 1.000 0.0197(4) d .
C20 C Uani 0.61929(10) 0.06793(7) 0.04116(10) 1.000 0.0208(4) d .
C21 C Uani 0.66988(10) 0.19982(7) -0.01063(9) 1.000 0.0179(4) d .
C22 C Uani 0.36323(10) 0.08995(6) 0.12102(10) 1.000 0.0178(4) d .
C23 C Uani 0.29574(9) 0.22173(6) 0.11052(9) 1.000 0.0151(4) d .
C24 C Uani 0.41823(10) 0.17471(7) -0.02920(9) 1.000 0.0179(4) d .
C25 C Uani 0.53174(11) 0.31889(8) 0.65508(11) 1.000 0.0304(5) d .
C26 C Uani 0.58184(12) 0.37604(7) 0.68682(11) 1.000 0.0285(5) d .
C27 C Uani 0.55620(11) 0.38163(7) 0.78585(11) 1.000 0.0277(5) d .
C28 C Uani 0.53987(11) 0.31614(7) 0.81199(11) 1.000 0.0277(5) d .
C29 C Uani 0.57155(10) 0.13550(7) 0.76445(10) 1.000 0.0231(4) d .
C30 C Uani 0.59872(11) 0.06886(8) 0.77565(11) 1.000 0.0301(5) d .
C31 C Uani 0.50571(11) 0.03585(7) 0.77260(11) 1.000 0.0269(5) d .
C32 C Uani 0.45336(10) 0.07401(6) 0.70472(10) 1.000 0.0192(4) d .
H2A H Uiso 0.34710 0.36700 0.42150 1.000 0.0450 c RU
H2B H Uiso 0.44440 0.40070 0.43740 1.000 0.0450 c RU
H2C H Uiso 0.44180 0.32910 0.41690 1.000 0.0450 c RU
H3A H Uiso 0.36780 0.45070 0.21730 1.000 0.0460 c RU
H3B H Uiso 0.41280 0.47630 0.30950 1.000 0.0460 c RU
H3C H Uiso 0.31190 0.44610 0.30950 1.000 0.0460 c RU
H4A H Uiso 0.35070 0.34260 0.19010 1.000 0.0380 c RU
H4B H Uiso 0.29470 0.33320 0.28150 1.000 0.0380 c RU
H4C H Uiso 0.38480 0.29300 0.26270 1.000 0.0380 c RU
H6A H Uiso 0.74720 0.38790 0.28660 1.000 0.0310 c RU
H6B H Uiso 0.76440 0.44340 0.35500 1.000 0.0310 c RU
H6C H Uiso 0.71760 0.45550 0.25760 1.000 0.0310 c RU
H7A H Uiso 0.66770 0.33740 0.41570 1.000 0.0330 c RU
H7B H Uiso 0.58340 0.37100 0.46390 1.000 0.0330 c RU
H7C H Uiso 0.68630 0.39770 0.47430 1.000 0.0330 c RU
H8A H Uiso 0.58120 0.50540 0.32500 1.000 0.0320 c RU
H8B H Uiso 0.63680 0.49830 0.41910 1.000 0.0320 c RU
H8C H Uiso 0.53220 0.47460 0.40970 1.000 0.0320 c RU
H10A H Uiso 0.56300 0.48790 0.07060 1.000 0.0380 c RU
H10B H Uiso 0.60830 0.49190 0.17000 1.000 0.0380 c RU
H10C H Uiso 0.49800 0.49020 0.15700 1.000 0.0380 c RU
H11A H Uiso 0.65190 0.33860 0.09680 1.000 0.0380 c RU
H11B H Uiso 0.70290 0.39890 0.13300 1.000 0.0380 c RU
H11C H Uiso 0.65400 0.39850 0.03500 1.000 0.0380 c RU
H12A H Uiso 0.49340 0.39210 0.01370 1.000 0.0420 c RU
H12B H Uiso 0.42150 0.39840 0.09420 1.000 0.0420 c RU
H12C H Uiso 0.47770 0.33620 0.08140 1.000 0.0420 c RU
H13A H Uiso 0.29260 0.22070 0.34290 1.000 0.0290 c RU
H13B H Uiso 0.24850 0.16240 0.39090 1.000 0.0290 c RU
H13C H Uiso 0.29660 0.15540 0.29470 1.000 0.0290 c RU
H14A H Uiso 0.41030 0.05470 0.37240 1.000 0.0310 c RU
H14B H Uiso 0.36050 0.06440 0.46720 1.000 0.0310 c RU
H14C H Uiso 0.47130 0.06420 0.46290 1.000 0.0310 c RU
H15A H Uiso 0.39480 0.24200 0.51820 1.000 0.0260 c RU
H15B H Uiso 0.45930 0.19000 0.56190 1.000 0.0260 c RU
H15C H Uiso 0.34920 0.18110 0.55690 1.000 0.0260 c RU
H16A H Uiso 0.64770 0.17760 0.55600 1.000 0.0290 c RU
H16B H Uiso 0.70330 0.11470 0.56540 1.000 0.0290 c RU
H16C H Uiso 0.59330 0.11420 0.54920 1.000 0.0290 c RU
H17A H Uiso 0.80390 0.16440 0.32980 1.000 0.0250 c RU
H17B H Uiso 0.83090 0.15010 0.43310 1.000 0.0250 c RU
H17C H Uiso 0.78230 0.21340 0.40670 1.000 0.0250 c RU
H18A H Uiso 0.68160 0.04920 0.30870 1.000 0.0330 c RU
H18B H Uiso 0.62040 0.03020 0.39340 1.000 0.0330 c RU
H18C H Uiso 0.73090 0.03340 0.40370 1.000 0.0330 c RU
H19A H Uiso 0.81110 0.11880 0.09790 1.000 0.0300 c RU
H19B H Uiso 0.76190 0.10470 0.19170 1.000 0.0300 c RU
H19C H Uiso 0.79000 0.17310 0.16670 1.000 0.0300 c RU
H20A H Uiso 0.56110 0.07050 0.00620 1.000 0.0310 c RU
H20B H Uiso 0.61180 0.03960 0.09170 1.000 0.0310 c RU
H20C H Uiso 0.66870 0.05330 0.00210 1.000 0.0310 c RU
H21A H Uiso 0.70690 0.17960 -0.05670 1.000 0.0270 c RU
H21B H Uiso 0.70280 0.23610 0.01150 1.000 0.0270 c RU
H21C H Uiso 0.60990 0.21190 -0.03710 1.000 0.0270 c RU
H22A H Uiso 0.30570 0.08070 0.08750 1.000 0.0270 c RU
H22B H Uiso 0.35310 0.08510 0.18600 1.000 0.0270 c RU
H22C H Uiso 0.41210 0.06200 0.10210 1.000 0.0270 c RU
H23A H Uiso 0.31090 0.26290 0.08980 1.000 0.0230 c RU
H23B H Uiso 0.27880 0.22310 0.17440 1.000 0.0230 c RU
H23C H Uiso 0.24350 0.20570 0.07440 1.000 0.0230 c RU
H24A H Uiso 0.36070 0.16390 -0.06160 1.000 0.0270 c RU
H24B H Uiso 0.46730 0.14610 -0.04560 1.000 0.0270 c RU
H24C H Uiso 0.43650 0.21620 -0.04580 1.000 0.0270 c RU
H25A H Uiso 0.48170 0.32940 0.61110 1.000 0.0360 c RU
H25B H Uiso 0.57550 0.29080 0.62550 1.000 0.0360 c RU
H26A H Uiso 0.56050 0.41210 0.65190 1.000 0.0340 c RU
H26B H Uiso 0.64970 0.37170 0.68050 1.000 0.0340 c RU
H27A H Uiso 0.60740 0.39980 0.82230 1.000 0.0330 c RU
H27B H Uiso 0.49950 0.40650 0.79300 1.000 0.0330 c RU
H28A H Uiso 0.59930 0.29490 0.82470 1.000 0.0330 c RU
H28B H Uiso 0.50060 0.31350 0.86600 1.000 0.0330 c RU
H29A H Uiso 0.57340 0.15660 0.82370 1.000 0.0280 c RU
H29B H Uiso 0.61450 0.15650 0.72330 1.000 0.0280 c RU
H30A H Uiso 0.63160 0.06200 0.83410 1.000 0.0360 c RU
H30B H Uiso 0.63870 0.05530 0.72580 1.000 0.0360 c RU
H31A H Uiso 0.51230 -0.00680 0.75170 1.000 0.0320 c RU
H31B H Uiso 0.47570 0.03620 0.83230 1.000 0.0320 c RU
H32A H Uiso 0.47170 0.06370 0.64240 1.000 0.0230 c RU
H32B H Uiso 0.38570 0.06790 0.71000 1.000 0.0230 c RU

loop_
_atom_type_symbol
_atom_type_description
_atom_type_scat_dispersion_real
_atom_type_scat_dispersion_imag
_atom_type_scat_source
C C 0.0033 0.0016 ' International Tables Vol C Tables 4.2.6.8 and 6.1.1.4'
H H 0.0000 0.0000 ' International Tables Vol C Tables 4.2.6.8 and 6.1.1.4'
K K 0.2009 0.2494 ' International Tables Vol C Tables 4.2.6.8 and 6.1.1.4'
O O 0.0106 0.0060 ' International Tables Vol C Tables 4.2.6.8 and 6.1.1.4'
Si Si 0.0817 0.0704 ' International Tables Vol C Tables 4.2.6.8 and 6.1.1.4'

loop_
_geom_angle_atom_site_label_1
_geom_angle_atom_site_label_2
_geom_angle_atom_site_label_3
_geom_angle
_geom_angle_site_symmetry_1
_geom_angle_publ_flag
O1 K1 O2 81.11(3) . yes
Si1 K1 O1 140.22(3) 4_455 yes
Si1 K1 O2 138.39(3) 4_455 yes
Si2 Si1 Si3 59.84(2) . yes
Si2 Si1 Si4 123.63(2) . yes
K1 Si1 Si2 116.38(2) 4_554 yes
Si3 Si1 Si4 122.30(2) . yes
K1 Si1 Si3 115.61(2) 4_554 yes
K1 Si1 Si4 110.71(2) 4_554 yes
Si1 Si2 Si3 60.08(2) . yes
Si1 Si2 Si5 139.36(2) . yes
Si1 Si2 Si6 110.45(2) . yes
Si3 Si2 Si5 116.76(2) . yes
Si3 Si2 Si6 120.48(2) . yes
Si5 Si2 Si6 104.79(2) . yes
Si1 Si3 Si2 60.08(2) . yes
Si1 Si3 Si7 108.83(2) . yes
Si1 Si3 Si8 139.48(2) . yes
Si2 Si3 Si7 121.61(2) . yes
Si2 Si3 Si8 121.38(2) . yes
Si7 Si3 Si8 102.71(2) . yes
Si1 Si4 C1 118.28(5) . yes
Si1 Si4 C5 103.32(4) . yes
Si1 Si4 C9 104.84(4) . yes
C1 Si4 C5 108.24(6) . yes
C1 Si4 C9 111.14(6) . yes
C5 Si4 C9 110.69(6) . yes
Si2 Si5 C13 117.53(4) . yes
Si2 Si5 C14 109.12(5) . yes
Si2 Si5 C15 113.14(5) . yes
C13 Si5 C14 104.88(7) . yes
C13 Si5 C15 104.51(6) . yes
C14 Si5 C15 106.90(7) . yes
Si2 Si6 C16 110.00(5) . yes
Si2 Si6 C17 112.39(5) . yes
Si2 Si6 C18 114.50(5) . yes
C16 Si6 C17 104.84(6) . yes
C16 Si6 C18 106.90(7) . yes
C17 Si6 C18 107.64(7) . yes
Si3 Si7 C19 115.37(5) . yes
Si3 Si7 C20 115.76(5) . yes
Si3 Si7 C21 105.52(5) . yes
C19 Si7 C20 103.99(7) . yes
C19 Si7 C21 106.12(7) . yes
C20 Si7 C21 109.69(6) . yes
Si3 Si8 C22 109.45(5) . yes
Si3 Si8 C23 120.03(5) . yes
Si3 Si8 C24 109.89(5) . yes
C22 Si8 C23 108.55(6) . yes
C22 Si8 C24 105.91(7) . yes
C23 Si8 C24 101.99(6) . yes
K1 O1 C25 128.92(9) . yes
K1 O1 C28 122.82(9) . yes
C25 O1 C28 107.62(11) . yes
K1 O2 C29 127.93(9) . yes
K1 O2 C32 120.23(8) . yes
C29 O2 C32 108.29(11) . yes
Si4 C1 C2 109.91(10) . yes
Si4 C1 C3 114.66(10) . yes
Si4 C1 C4 109.34(10) . yes
C2 C1 C3 108.62(13) . no
C2 C1 C4 106.12(12) . no
C3 C1 C4 107.84(12) . no
Si4 C5 C6 110.93(9) . yes
Si4 C5 C7 109.68(9) . yes
Si4 C5 C8 115.21(9) . yes
C6 C5 C7 105.75(11) . no
C6 C5 C8 106.56(11) . no
C7 C5 C8 108.24(11) . no
Si4 C9 C10 113.88(10) . yes
Si4 C9 C11 111.44(9) . yes
Si4 C9 C12 110.09(10) . yes
C10 C9 C11 107.72(12) . no
C10 C9 C12 107.54(12) . no
C11 C9 C12 105.77(11) . no
O1 C25 C26 106.95(13) . yes
C25 C26 C27 103.95(13) . no
C26 C27 C28 102.23(13) . no
O1 C28 C27 103.87(12) . yes
O2 C29 C30 106.25(12) . yes
C29 C30 C31 103.19(12) . no
C30 C31 C32 100.76(12) . no
O2 C32 C31 104.67(12) . yes
C1 C2 H2A 109.00 . no
C1 C2 H2B 109.00 . no
C1 C2 H2C 109.00 . no
H2A C2 H2B 109.00 . no
H2A C2 H2C 110.00 . no
H2B C2 H2C 109.00 . no
C1 C3 H3A 109.00 . no
C1 C3 H3B 110.00 . no
C1 C3 H3C 109.00 . no
H3A C3 H3B 109.00 . no
H3A C3 H3C 109.00 . no
H3B C3 H3C 109.00 . no
C1 C4 H4A 109.00 . no
C1 C4 H4B 109.00 . no
C1 C4 H4C 109.00 . no
H4A C4 H4B 109.00 . no
H4A C4 H4C 109.00 . no
H4B C4 H4C 109.00 . no
C5 C6 H6A 109.00 . no
C5 C6 H6B 109.00 . no
C5 C6 H6C 110.00 . no
H6A C6 H6B 109.00 . no
H6A C6 H6C 109.00 . no
H6B C6 H6C 110.00 . no
C5 C7 H7A 109.00 . no
C5 C7 H7B 109.00 . no
C5 C7 H7C 109.00 . no
H7A C7 H7B 109.00 . no
H7A C7 H7C 110.00 . no
H7B C7 H7C 110.00 . no
C5 C8 H8A 109.00 . no
C5 C8 H8B 109.00 . no
C5 C8 H8C 110.00 . no
H8A C8 H8B 109.00 . no
H8A C8 H8C 109.00 . no
H8B C8 H8C 109.00 . no
C9 C10 H10A 109.00 . no
C9 C10 H10B 109.00 . no
C9 C10 H10C 110.00 . no
H10A C10 H10B 110.00 . no
H10A C10 H10C 109.00 . no
H10B C10 H10C 109.00 . no
C9 C11 H11A 109.00 . no
C9 C11 H11B 109.00 . no
C9 C11 H11C 109.00 . no
H11A C11 H11B 110.00 . no
H11A C11 H11C 110.00 . no
H11B C11 H11C 109.00 . no
C9 C12 H12A 109.00 . no
C9 C12 H12B 110.00 . no
C9 C12 H12C 109.00 . no
H12A C12 H12B 109.00 . no
H12A C12 H12C 110.00 . no
H12B C12 H12C 109.00 . no
Si5 C13 H13A 109.00 . no
Si5 C13 H13B 109.00 . no
Si5 C13 H13C 109.00 . no
H13A C13 H13B 109.00 . no
H13A C13 H13C 109.00 . no
H13B C13 H13C 109.00 . no
Si5 C14 H14A 109.00 . no
Si5 C14 H14B 109.00 . no
Si5 C14 H14C 109.00 . no
H14A C14 H14B 109.00 . no
H14A C14 H14C 109.00 . no
H14B C14 H14C 109.00 . no
Si5 C15 H15A 110.00 . no
Si5 C15 H15B 110.00 . no
Si5 C15 H15C 110.00 . no
H15A C15 H15B 109.00 . no
H15A C15 H15C 109.00 . no
H15B C15 H15C 109.00 . no
Si6 C16 H16A 109.00 . no
Si6 C16 H16B 109.00 . no
Si6 C16 H16C 109.00 . no
H16A C16 H16B 110.00 . no
H16A C16 H16C 109.00 . no
H16B C16 H16C 110.00 . no
Si6 C17 H17A 109.00 . no
Si6 C17 H17B 109.00 . no
Si6 C17 H17C 110.00 . no
H17A C17 H17B 109.00 . no
H17A C17 H17C 109.00 . no
H17B C17 H17C 110.00 . no
Si6 C18 H18A 110.00 . no
Si6 C18 H18B 110.00 . no
Si6 C18 H18C 109.00 . no
H18A C18 H18B 109.00 . no
H18A C18 H18C 109.00 . no
H18B C18 H18C 109.00 . no
Si7 C19 H19A 110.00 . no
Si7 C19 H19B 109.00 . no
Si7 C19 H19C 109.00 . no
H19A C19 H19B 110.00 . no
H19A C19 H19C 109.00 . no
H19B C19 H19C 109.00 . no
Si7 C20 H20A 109.00 . no
Si7 C20 H20B 109.00 . no
Si7 C20 H20C 109.00 . no
H20A C20 H20B 109.00 . no
H20A C20 H20C 110.00 . no
H20B C20 H20C 109.00 . no
Si7 C21 H21A 109.00 . no
Si7 C21 H21B 109.00 . no
Si7 C21 H21C 109.00 . no
H21A C21 H21B 109.00 . no
H21A C21 H21C 110.00 . no
H21B C21 H21C 109.00 . no
Si8 C22 H22A 109.00 . no
Si8 C22 H22B 109.00 . no
Si8 C22 H22C 109.00 . no
H22A C22 H22B 109.00 . no
H22A C22 H22C 109.00 . no
H22B C22 H22C 109.00 . no
Si8 C23 H23A 109.00 . no
Si8 C23 H23B 109.00 . no
Si8 C23 H23C 109.00 . no
H23A C23 H23B 110.00 . no
H23A C23 H23C 110.00 . no
H23B C23 H23C 109.00 . no
Si8 C24 H24A 109.00 . no
Si8 C24 H24B 109.00 . no
Si8 C24 H24C 110.00 . no
H24A C24 H24B 109.00 . no
H24A C24 H24C 109.00 . no
H24B C24 H24C 110.00 . no
O1 C25 H25A 110.00 . no
O1 C25 H25B 110.00 . no
C26 C25 H25A 110.00 . no
C26 C25 H25B 110.00 . no
H25A C25 H25B 109.00 . no
C25 C26 H26A 111.00 . no
C25 C26 H26B 111.00 . no
C27 C26 H26A 111.00 . no
C27 C26 H26B 111.00 . no
H26A C26 H26B 109.00 . no
C26 C27 H27A 111.00 . no
C26 C27 H27B 111.00 . no
C28 C27 H27A 111.00 . no
C28 C27 H27B 111.00 . no
H27A C27 H27B 109.00 . no
O1 C28 H28A 111.00 . no
O1 C28 H28B 111.00 . no
C27 C28 H28A 111.00 . no
C27 C28 H28B 111.00 . no
H28A C28 H28B 109.00 . no
O2 C29 H29A 111.00 . no
O2 C29 H29B 110.00 . no
C30 C29 H29A 110.00 . no
C30 C29 H29B 111.00 . no
H29A C29 H29B 109.00 . no
C29 C30 H30A 111.00 . no
C29 C30 H30B 111.00 . no
C31 C30 H30A 111.00 . no
C31 C30 H30B 111.00 . no
H30A C30 H30B 109.00 . no
C30 C31 H31A 112.00 . no
C30 C31 H31B 112.00 . no
C32 C31 H31A 112.00 . no
C32 C31 H31B 112.00 . no
H31A C31 H31B 109.00 . no
O2 C32 H32A 111.00 . no
O2 C32 H32B 111.00 . no
C31 C32 H32A 111.00 . no
C31 C32 H32B 111.00 . no
H32A C32 H32B 109.00 . no

loop_
_geom_bond_atom_site_label_1
_geom_bond_atom_site_label_2
_geom_bond_distance
_geom_bond_site_symmetry_2
_geom_bond_publ_flag
K1 O1 2.6145(11) . yes
K1 O2 2.6269(11) . yes
K1 Si1 3.4653(5) 4_455 yes
Si1 Si2 2.3636(6) . yes
Si1 Si3 2.3635(6) . yes
Si1 Si4 2.3781(6) . yes
Si2 Si3 2.3579(5) . yes
Si2 Si5 2.3570(5) . yes
Si2 Si6 2.3484(5) . yes
Si3 Si7 2.3422(5) . yes
Si3 Si8 2.3666(5) . yes
Si4 C1 1.9502(14) . yes
Si4 C5 1.9655(14) . yes
Si4 C9 1.9621(14) . yes
Si5 C13 1.8749(14) . yes
Si5 C14 1.8875(16) . yes
Si5 C15 1.8845(14) . yes
Si6 C16 1.8830(14) . yes
Si6 C17 1.8826(14) . yes
Si6 C18 1.8792(14) . yes
Si7 C19 1.8776(15) . yes
Si7 C20 1.8864(16) . yes
Si7 C21 1.8854(15) . yes
Si8 C22 1.8827(14) . yes
Si8 C23 1.8783(14) . yes
Si8 C24 1.8932(14) . yes
O1 C25 1.443(2) . yes
O1 C28 1.433(2) . yes
O2 C29 1.4454(18) . yes
O2 C32 1.4349(17) . yes
C1 C2 1.535(2) . no
C1 C3 1.540(2) . no
C1 C4 1.534(2) . no
C5 C6 1.5377(19) . no
C5 C7 1.541(2) . no
C5 C8 1.540(2) . no
C9 C10 1.540(2) . no
C9 C11 1.543(2) . no
C9 C12 1.541(2) . no
C25 C26 1.517(2) . no
C26 C27 1.522(2) . no
C27 C28 1.507(2) . no
C29 C30 1.522(2) . no
C30 C31 1.525(2) . no
C31 C32 1.500(2) . no
C2 H2A 0.9800 . no
C2 H2B 0.9800 . no
C2 H2C 0.9800 . no
C3 H3A 0.9800 . no
C3 H3B 0.9800 . no
C3 H3C 0.9800 . no
C4 H4A 0.9800 . no
C4 H4B 0.9800 . no
C4 H4C 0.9800 . no
C6 H6A 0.9800 . no
C6 H6B 0.9800 . no
C6 H6C 0.9800 . no
C7 H7A 0.9800 . no
C7 H7B 0.9800 . no
C7 H7C 0.9800 . no
C8 H8A 0.9800 . no
C8 H8B 0.9800 . no
C8 H8C 0.9800 . no
C10 H10A 0.9800 . no
C10 H10B 0.9800 . no
C10 H10C 0.9800 . no
C11 H11A 0.9800 . no
C11 H11B 0.9800 . no
C11 H11C 0.9800 . no
C12 H12A 0.9800 . no
C12 H12B 0.9800 . no
C12 H12C 0.9800 . no
C13 H13A 0.9800 . no
C13 H13B 0.9800 . no
C13 H13C 0.9800 . no
C14 H14A 0.9800 . no
C14 H14B 0.9800 . no
C14 H14C 0.9800 . no
C15 H15A 0.9800 . no
C15 H15B 0.9800 . no
C15 H15C 0.9800 . no
C16 H16A 0.9800 . no
C16 H16B 0.9800 . no
C16 H16C 0.9800 . no
C17 H17A 0.9800 . no
C17 H17B 0.9800 . no
C17 H17C 0.9800 . no
C18 H18A 0.9800 . no
C18 H18B 0.9800 . no
C18 H18C 0.9800 . no
C19 H19A 0.9800 . no
C19 H19B 0.9800 . no
C19 H19C 0.9800 . no
C20 H20A 0.9800 . no
C20 H20B 0.9800 . no
C20 H20C 0.9800 . no
C21 H21A 0.9800 . no
C21 H21B 0.9800 . no
C21 H21C 0.9800 . no
C22 H22A 0.9800 . no
C22 H22B 0.9800 . no
C22 H22C 0.9800 . no
C23 H23A 0.9800 . no
C23 H23B 0.9800 . no
C23 H23C 0.9800 . no
C24 H24A 0.9800 . no
C24 H24B 0.9800 . no
C24 H24C 0.9800 . no
C25 H25A 0.9900 . no
C25 H25B 0.9900 . no
C26 H26A 0.9900 . no
C26 H26B 0.9900 . no
C27 H27A 0.9900 . no
C27 H27B 0.9900 . no
C28 H28A 0.9900 . no
C28 H28B 0.9900 . no
C29 H29A 0.9900 . no
C29 H29B 0.9900 . no
C30 H30A 0.9900 . no
C30 H30B 0.9900 . no
C31 H31A 0.9900 . no
C31 H31B 0.9900 . no
C32 H32A 0.9900 . no
C32 H32B 0.9900 . no

loop_
_geom_torsion_atom_site_label_1
_geom_torsion_atom_site_label_2
_geom_torsion_atom_site_label_3
_geom_torsion_atom_site_label_4
_geom_torsion
_geom_torsion_site_symmetry_1
_geom_torsion_site_symmetry_3
_geom_torsion_site_symmetry_4
_geom_torsion_publ_flag
O2 K1 O1 C25 91.93(12) . . . no
O2 K1 O1 C28 -98.41(10) . . . no
Si1 K1 O1 C25 -82.30(12) 4_455 . . no
Si1 K1 O1 C28 87.35(11) 4_455 . . no
O1 K1 O2 C29 38.18(10) . . . no
O1 K1 O2 C32 -165.66(10) . . . no
Si1 K1 O2 C29 -147.37(9) 4_455 . . no
Si1 K1 O2 C32 8.79(11) 4_455 . . no
O1 K1 Si1 Si2 -33.84(5) . 4_455 4_455 no
O1 K1 Si1 Si3 33.57(5) . 4_455 4_455 no
O1 K1 Si1 Si4 178.13(4) . 4_455 4_455 no
O2 K1 Si1 Si2 154.75(4) . 4_455 4_455 no
O2 K1 Si1 Si3 -137.84(4) . 4_455 4_455 no
O2 K1 Si1 Si4 6.72(4) . 4_455 4_455 no
Si3 Si1 Si2 Si5 -97.29(3) . . . no
Si3 Si1 Si2 Si6 114.21(2) . . . no
Si4 Si1 Si2 Si3 110.84(2) . . . no
Si4 Si1 Si2 Si5 13.55(4) . . . no
Si4 Si1 Si2 Si6 -134.95(2) . . . no
K1 Si1 Si2 Si3 -105.65(2) 4_554 . . no
K1 Si1 Si2 Si5 157.06(2) 4_554 . . no
K1 Si1 Si2 Si6 8.56(2) 4_554 . . no
Si2 Si1 Si3 Si7 -116.27(2) . . . no
Si2 Si1 Si3 Si8 104.57(3) . . . no
Si4 Si1 Si3 Si2 -112.98(2) . . . no
Si4 Si1 Si3 Si7 130.75(2) . . . no
Si4 Si1 Si3 Si8 -8.42(4) . . . no
K1 Si1 Si3 Si2 106.94(2) 4_554 . . no
K1 Si1 Si3 Si7 -9.33(2) 4_554 . . no
K1 Si1 Si3 Si8 -148.50(2) 4_554 . . no
Si2 Si1 Si4 C1 -18.01(6) . . . no
Si2 Si1 Si4 C5 101.51(4) . . . no
Si2 Si1 Si4 C9 -142.50(5) . . . no
Si3 Si1 Si4 C1 54.94(5) . . . no
Si3 Si1 Si4 C5 174.45(4) . . . no
Si3 Si1 Si4 C9 -69.56(5) . . . no
K1 Si1 Si4 C1 -163.29(5) 4_554 . . no
K1 Si1 Si4 C5 -43.77(4) 4_554 . . no
K1 Si1 Si4 C9 72.22(5) 4_554 . . no
Si1 Si2 Si3 Si7 94.76(2) . . . no
Si1 Si2 Si3 Si8 -132.55(3) . . . no
Si5 Si2 Si3 Si1 133.66(3) . . . no
Si5 Si2 Si3 Si7 -131.58(2) . . . no
Si5 Si2 Si3 Si8 1.10(4) . . . no
Si6 Si2 Si3 Si1 -97.41(2) . . . no
Si6 Si2 Si3 Si7 -2.65(4) . . . no
Si6 Si2 Si3 Si8 130.03(3) . . . no
Si1 Si2 Si5 C13 47.73(6) . . . no
Si1 Si2 Si5 C14 166.87(5) . . . no
Si1 Si2 Si5 C15 -74.27(6) . . . no
Si3 Si2 Si5 C13 -26.59(6) . . . no
Si3 Si2 Si5 C14 92.56(5) . . . no
Si3 Si2 Si5 C15 -148.59(5) . . . no
Si6 Si2 Si5 C13 -162.69(6) . . . no
Si6 Si2 Si5 C14 -43.55(5) . . . no
Si6 Si2 Si5 C15 75.31(6) . . . no
Si1 Si2 Si6 C16 117.76(5) . . . no
Si1 Si2 Si6 C17 1.37(5) . . . no
Si1 Si2 Si6 C18 -121.85(6) . . . no
Si3 Si2 Si6 C16 -175.71(5) . . . no
Si3 Si2 Si6 C17 67.90(5) . . . no
Si3 Si2 Si6 C18 -55.32(6) . . . no
Si5 Si2 Si6 C16 -41.63(6) . . . no
Si5 Si2 Si6 C17 -158.03(5) . . . no
Si5 Si2 Si6 C18 78.76(6) . . . no
Si1 Si3 Si7 C19 42.01(6) . . . no
Si1 Si3 Si7 C20 163.74(5) . . . no
Si1 Si3 Si7 C21 -74.78(5) . . . no
Si2 Si3 Si7 C19 -23.85(6) . . . no
Si2 Si3 Si7 C20 97.88(6) . . . no
Si2 Si3 Si7 C21 -140.64(5) . . . no
Si8 Si3 Si7 C19 -163.81(6) . . . no
Si8 Si3 Si7 C20 -42.08(6) . . . no
Si8 Si3 Si7 C21 79.40(5) . . . no
Si1 Si3 Si8 C22 -140.96(5) . . . no
Si1 Si3 Si8 C23 -14.54(6) . . . no
Si1 Si3 Si8 C24 103.12(6) . . . no
Si2 Si3 Si8 C22 -61.66(6) . . . no
Si2 Si3 Si8 C23 64.77(6) . . . no
Si2 Si3 Si8 C24 -177.57(5) . . . no
Si7 Si3 Si8 C22 78.42(5) . . . no
Si7 Si3 Si8 C23 -155.16(5) . . . no
Si7 Si3 Si8 C24 -37.50(6) . . . no
Si1 Si4 C1 C2 70.20(11) . . . no
Si1 Si4 C1 C3 -167.12(10) . . . no
Si1 Si4 C1 C4 -45.90(11) . . . no
C5 Si4 C1 C2 -46.72(12) . . . no
C5 Si4 C1 C3 75.96(12) . . . no
C5 Si4 C1 C4 -162.82(10) . . . no
C9 Si4 C1 C2 -168.47(10) . . . no
C9 Si4 C1 C3 -45.80(13) . . . no
C9 Si4 C1 C4 75.43(11) . . . no
Si1 Si4 C5 C6 69.38(9) . . . no
Si1 Si4 C5 C7 -47.07(10) . . . no
Si1 Si4 C5 C8 -169.47(9) . . . no
C1 Si4 C5 C6 -164.42(10) . . . no
C1 Si4 C5 C7 79.14(11) . . . no
C1 Si4 C5 C8 -43.26(11) . . . no
C9 Si4 C5 C6 -42.38(11) . . . no
C9 Si4 C5 C7 -158.83(9) . . . no
C9 Si4 C5 C8 78.77(11) . . . no
Si1 Si4 C9 C10 -157.73(9) . . . no
Si1 Si4 C9 C11 -35.63(10) . . . no
Si1 Si4 C9 C12 81.41(10) . . . no
C1 Si4 C9 C10 73.37(12) . . . no
C1 Si4 C9 C11 -164.53(10) . . . no
C1 Si4 C9 C12 -47.49(11) . . . no
C5 Si4 C9 C10 -46.95(12) . . . no
C5 Si4 C9 C11 75.15(11) . . . no
C5 Si4 C9 C12 -167.81(9) . . . no
K1 O1 C25 C26 153.89(10) . . . no
C28 O1 C25 C26 -17.00(16) . . . no
K1 O1 C28 C27 -136.16(10) . . . no
C25 O1 C28 C27 35.41(15) . . . no
K1 O2 C29 C30 151.56(9) . . . no
C32 O2 C29 C30 -6.87(15) . . . no
K1 O2 C32 C31 -129.98(10) . . . no
C29 O2 C32 C31 30.41(14) . . . no
O1 C25 C26 C27 -8.00(16) . . . no
C25 C26 C27 C28 28.29(16) . . . no
C26 C27 C28 O1 -39.15(15) . . . no
O2 C29 C30 C31 -18.71(15) . . . no
C29 C30 C31 C32 35.68(15) . . . no
C30 C31 C32 O2 -40.80(14) . . . no
